data_4304979
loop_
_publ_author_name
'Abhudaya Mishra'
'Anastasios J. Tasiopoulos'
'Wolfgang Wernsdorfer'
'Eleni E. Moushi'
'Brian Moulton'
'Michael J. Zaworotko'
'Khalil A. Abboud'
'George Christou'

_publ_section_title
;
Single-Molecule Magnets: A Family of MnIII/CeIV Complexes with a
[Mn8CeO8]12+ Core
;
_journal_name_full 'Inorganic Chemistry'
_journal_page_first 4832
_journal_page_last 4843
_journal_paper_doi 10.1021/ic8001064
_journal_volume 47
_journal_year 2008
_chemical_formula_sum 'C56 H72 Ce Mn8 N O38'
_chemical_formula_weight 1946.79
_chemical_name_systematic
; 
 ? 
;
_space_group_IT_number 86
_symmetry_cell_setting tetragonal
_symmetry_space_group_name_Hall '-P 4bc'
_symmetry_space_group_name_H-M 'P 42/n :2'
_atom_sites_solution_hydrogens geom
_atom_sites_solution_primary direct
_atom_sites_solution_secondary difmap
_audit_creation_method SHELXL-97
_cell_angle_alpha 90.00
_cell_angle_beta 90.00
_cell_angle_gamma 90.00
_cell_formula_units_Z 2
_cell_length_a 12.7367(6)
_cell_length_b 12.7367(6)
_cell_length_c 23.485(2)
_cell_measurement_reflns_used 106
_cell_measurement_temperature 173(2)
_cell_measurement_theta_max 28.0
_cell_measurement_theta_min 2.0
_cell_volume 3809.8(4)
_computing_cell_refinement 'Bruker SMART & SAINT (Bruker 1998)'
_computing_data_collection 'Bruker SMART (Bruker 1998)'
_computing_data_reduction 'Bruker SHELXTL (Bruker 2000)'
_computing_molecular_graphics 'Bruker SHELXTL'
_computing_publication_material 'Bruker SHELXTL'
_computing_structure_refinement 'Bruker SHELXTL'
_computing_structure_solution 'Bruker SHELXTL'
_diffrn_ambient_temperature 173(2)
_diffrn_measured_fraction_theta_full 0.994
_diffrn_measured_fraction_theta_max 0.994
_diffrn_measurement_device_type 'SMART CCD area detector'
_diffrn_measurement_method '\w scans'
_diffrn_radiation_monochromator graphite
_diffrn_radiation_source 'normal-focus sealed tube'
_diffrn_radiation_type MoK\a
_diffrn_radiation_wavelength 0.71073
_diffrn_reflns_av_R_equivalents 0.1144
_diffrn_reflns_av_sigmaI/netI 0.0737
_diffrn_reflns_limit_h_max 12
_diffrn_reflns_limit_h_min -16
_diffrn_reflns_limit_k_max 16
_diffrn_reflns_limit_k_min -12
_diffrn_reflns_limit_l_max 30
_diffrn_reflns_limit_l_min -30
_diffrn_reflns_number 23703
_diffrn_reflns_theta_full 27.50
_diffrn_reflns_theta_max 27.50
_diffrn_reflns_theta_min 2.26
_diffrn_standards_decay_% 0
_diffrn_standards_number 0
_exptl_absorpt_coefficient_mu 1.953
_exptl_absorpt_correction_T_max 0.9122
_exptl_absorpt_correction_T_min 0.8299
_exptl_absorpt_correction_type integration
_exptl_absorpt_process_details 'based on measured indexed crystal faces, SHELXTL (Bruker 1998)'
_exptl_crystal_colour brown
_exptl_crystal_density_diffrn 1.697
_exptl_crystal_density_meas 0
_exptl_crystal_density_method 'not measured'
_exptl_crystal_description plates
_exptl_crystal_F_000 1954
_exptl_crystal_size_max 0.11
_exptl_crystal_size_mid 0.08
_exptl_crystal_size_min 0.05
_refine_diff_density_max 0.596
_refine_diff_density_min -0.454
_refine_diff_density_rms 0.115
_refine_ls_extinction_method none
_refine_ls_goodness_of_fit_ref 1.077
_refine_ls_hydrogen_treatment mixed
_refine_ls_matrix_type full
_refine_ls_number_parameters 258
_refine_ls_number_reflns 4359
_refine_ls_number_restraints 0
_refine_ls_restrained_S_all 1.077
_refine_ls_R_factor_all 0.0773
_refine_ls_R_factor_gt 0.0497
_refine_ls_shift/su_max 0.001
_refine_ls_shift/su_mean 0.000
_refine_ls_structure_factor_coef Fsqd
_refine_ls_weighting_details 'calc w=1/[\s^2^(Fo^2^)+(0.0569P)^2^+2.6299P] where P=(Fo^2^+2Fc^2^)/3'
_refine_ls_weighting_scheme calc
_refine_ls_wR_factor_gt 0.1165
_refine_ls_wR_factor_ref 0.1267
_reflns_number_gt 3186
_reflns_number_total 4359
_reflns_threshold_expression 'I > 2\s(I)'
_cod_data_source_file ic8001064-file004_3.cif
_cod_data_source_block am18
_cod_depositor_comments
;
The following automatic conversions were performed:
'_symmetry_cell_setting' value 'Tetragonal' changed to 'tetragonal'
according to '/home/saulius/struct/CIF-dictionaries/cif_core.dic'
dictionary named 'cif_core.dic' version 2.4.1 from 2010-06-29.

Automatic conversion script
Id: cif_fix_enum 1527 2010-12-29 10:47:43Z saulius 
;
_cod_original_sg_symbol_H-M 'P 42/n'
_cod_database_code 4304979

loop_
_symmetry_equiv_pos_as_xyz
'x, y, z'
'-x+1/2, -y+1/2, z'
'-y, x+1/2, z+1/2'
'y+1/2, -x, z+1/2'
'-x, -y, -z'
'x-1/2, y-1/2, -z'
'y, -x-1/2, -z-1/2'
'-y-1/2, x, -z-1/2'

loop_
_atom_site_label
_atom_site_type_symbol
_atom_site_fract_x
_atom_site_fract_y
_atom_site_fract_z
_atom_site_U_iso_or_equiv
_atom_site_adp_type
_atom_site_occupancy
_atom_site_symmetry_multiplicity
_atom_site_calc_flag
_atom_site_refinement_flags
_atom_site_disorder_assembly
_atom_site_disorder_group
Ce1 Ce 0.2500 0.2500 0.2500 0.01810(14) Uani 1 4 d S . .
Mn1 Mn 0.47256(6) 0.37457(6) 0.22182(3) 0.02241(19) Uani 1 1 d . . .
Mn2 Mn 0.27567(6) 0.46023(5) 0.16688(3) 0.02081(18) Uani 1 1 d . . .
O1 O 0.3524(3) 0.3374(2) 0.18040(13) 0.0214(7) Uani 1 1 d . . .
O2 O 0.1749(3) 0.4022(3) 0.21383(12) 0.0216(7) Uani 1 1 d . . .
O3 O 0.5599(3) 0.2384(3) 0.19572(15) 0.0323(8) Uani 1 1 d . . .
O4 O 0.5305(3) 0.1221(3) 0.26522(14) 0.0274(8) Uani 1 1 d . . .
O5 O 0.1971(3) 0.5936(3) 0.15922(15) 0.0292(8) Uani 1 1 d . . .
O6 O 0.0814(3) 0.5936(3) 0.23226(15) 0.0322(8) Uani 1 1 d . . .
O7 O 0.5326(3) 0.4515(3) 0.15656(14) 0.0273(8) Uani 1 1 d . . .
O8 O 0.3854(3) 0.5167(3) 0.11583(14) 0.0262(8) Uani 1 1 d . . .
N1 N 0.1937(3) 0.4067(3) 0.08326(16) 0.0222(8) Uani 1 1 d . . .
C1 C 0.5662(4) 0.1482(4) 0.2168(2) 0.0312(12) Uani 1 1 d . . .
C2 C 0.6214(7) 0.0643(5) 0.1830(3) 0.065(2) Uani 1 1 d . . .
H2A H 0.6972 0.0778 0.1833 0.098 Uiso 1 1 calc R . .
H2B H 0.5957 0.0651 0.1437 0.098 Uiso 1 1 calc R . .
H2C H 0.6074 -0.0045 0.2001 0.098 Uiso 1 1 calc R . .
C3 C 0.1194(4) 0.6309(4) 0.1868(2) 0.0291(11) Uani 1 1 d . . .
C4 C 0.0700(5) 0.7296(5) 0.1642(3) 0.0475(16) Uani 1 1 d . . .
H4C H 0.0468 0.7182 0.1249 0.071 Uiso 1 1 calc R . .
H4A H 0.1216 0.7867 0.1652 0.071 Uiso 1 1 calc R . .
H4B H 0.0095 0.7483 0.1879 0.071 Uiso 1 1 calc R . .
C5 C 0.4838(4) 0.5034(4) 0.1187(2) 0.0295(12) Uani 1 1 d . . .
C6 C 0.5497(5) 0.5542(5) 0.0732(3) 0.0411(14) Uani 1 1 d . . .
H6A H 0.5040 0.5911 0.0462 0.062 Uiso 1 1 calc R . .
H6B H 0.5899 0.5002 0.0530 0.062 Uiso 1 1 calc R . .
H6C H 0.5982 0.6044 0.0908 0.062 Uiso 1 1 calc R . .
C7 C 0.1158(6) 0.3329(5) 0.0840(2) 0.0531(18) Uani 1 1 d . . .
H7A H 0.0843 0.3135 0.1192 0.064 Uiso 1 1 calc R . .
C8 C 0.0822(5) 0.2860(5) 0.0336(3) 0.0479(16) Uani 1 1 d . . .
H8A H 0.0553 0.2165 0.0336 0.057 Uiso 1 1 calc R . .
C9 C 0.0887(5) 0.3420(5) -0.0160(2) 0.0466(16) Uani 1 1 d . . .
H9A H 0.0430 0.3297 -0.0473 0.056 Uiso 1 1 calc R . .
C10 C 0.1682(6) 0.4194(8) -0.0175(3) 0.078(3) Uani 1 1 d . . .
H10A H 0.1967 0.4420 -0.0528 0.094 Uiso 1 1 calc R . .
C11 C 0.2040(6) 0.4619(5) 0.0331(3) 0.0546(18) Uani 1 1 d . . .
H11A H 0.2358 0.5294 0.0333 0.065 Uiso 1 1 calc R . .
O9 O 0.6721(3) 0.3299(3) 0.02529(16) 0.0391(9) Uani 1 1 d . . .
C12 C 0.6945(4) 0.2694(5) -0.0244(2) 0.0383(13) Uani 1 1 d . . .
H12A H 0.6825 0.3131 -0.0586 0.046 Uiso 1 1 calc R . .
H12B H 0.6460 0.2087 -0.0261 0.046 Uiso 1 1 calc R . .
C13 C 0.6939(5) 0.2689(5) 0.0750(2) 0.0419(14) Uani 1 1 d . . .
H13A H 0.6460 0.2077 0.0763 0.050 Uiso 1 1 calc R . .
H13B H 0.6811 0.3119 0.1094 0.050 Uiso 1 1 calc R . .
O10 O -0.1935(16) 0.8385(15) 0.2199(12) 0.078(8) Uani 0.25 1 d P . .
C14 C -0.222(3) 0.795(2) 0.1705(12) 0.077(11) Uani 0.25 1 d P . .
H14A H -0.1571 0.7822 0.1483 0.092 Uiso 0.25 1 calc PR . .
H14B H -0.2632 0.8482 0.1492 0.092 Uiso 0.25 1 calc PR . .
C15 C -0.204(3) 0.725(4) 0.2347(12) 0.068(11) Uani 0.25 1 d P . .

loop_
_atom_site_aniso_label
_atom_site_aniso_U_11
_atom_site_aniso_U_22
_atom_site_aniso_U_33
_atom_site_aniso_U_23
_atom_site_aniso_U_13
_atom_site_aniso_U_12
Ce1 0.01865(18) 0.01865(18) 0.0170(2) 0.000 0.000 0.000
Mn1 0.0207(4) 0.0252(4) 0.0212(4) 0.0029(3) 0.0019(3) -0.0019(3)
Mn2 0.0245(4) 0.0190(4) 0.0189(3) 0.0017(3) 0.0010(3) 0.0002(3)
O1 0.0253(17) 0.0212(17) 0.0175(15) -0.0026(13) 0.0008(13) -0.0002(14)
O2 0.0257(18) 0.0220(17) 0.0172(15) -0.0010(13) 0.0020(14) 0.0021(13)
O3 0.033(2) 0.033(2) 0.0310(19) 0.0079(17) 0.0115(16) 0.0048(16)
O4 0.0268(19) 0.031(2) 0.0242(17) -0.0007(14) 0.0022(14) 0.0007(15)
O5 0.035(2) 0.0233(18) 0.0288(19) 0.0066(15) 0.0058(16) 0.0038(15)
O6 0.037(2) 0.0250(19) 0.0342(19) 0.0029(16) 0.0080(16) 0.0056(16)
O7 0.0243(18) 0.0290(19) 0.0284(18) 0.0055(15) 0.0038(15) 0.0007(15)
O8 0.0276(19) 0.0259(18) 0.0252(17) 0.0064(15) 0.0036(15) 0.0014(15)
N1 0.024(2) 0.024(2) 0.0182(18) 0.0025(16) 0.0004(16) -0.0007(17)
C1 0.032(3) 0.031(3) 0.031(3) -0.001(2) 0.008(2) 0.005(2)
C2 0.104(6) 0.042(4) 0.050(4) 0.006(3) 0.042(4) 0.024(4)
C3 0.034(3) 0.019(2) 0.034(3) 0.005(2) 0.001(2) 0.001(2)
C4 0.053(4) 0.039(4) 0.051(4) 0.015(3) 0.014(3) 0.021(3)
C5 0.040(3) 0.020(3) 0.028(3) 0.000(2) 0.006(2) -0.001(2)
C6 0.046(4) 0.037(3) 0.040(3) 0.013(3) 0.019(3) 0.002(3)
C7 0.088(5) 0.045(4) 0.026(3) 0.009(3) -0.008(3) -0.029(4)
C8 0.041(4) 0.056(4) 0.047(3) -0.008(3) -0.007(3) -0.017(3)
C9 0.055(4) 0.070(5) 0.014(2) -0.003(3) -0.011(3) -0.005(3)
C10 0.061(5) 0.151(9) 0.024(3) 0.021(4) -0.002(3) -0.034(5)
C11 0.090(6) 0.041(4) 0.033(3) 0.007(3) 0.004(4) -0.017(4)
O9 0.044(2) 0.035(2) 0.038(2) 0.0024(18) 0.0091(19) 0.0049(18)
C12 0.049(4) 0.037(3) 0.029(3) 0.003(2) -0.006(3) 0.000(3)
C13 0.048(4) 0.050(4) 0.027(3) 0.006(3) 0.007(3) 0.004(3)
O10 0.044(12) 0.041(12) 0.15(2) -0.059(14) -0.021(13) 0.009(9)
C14 0.12(3) 0.06(2) 0.050(17) 0.037(16) 0.026(19) -0.038(19)
C15 0.06(2) 0.10(3) 0.041(16) 0.00(2) 0.000(17) 0.07(2)

loop_
_atom_type_symbol
_atom_type_description
_atom_type_scat_dispersion_real
_atom_type_scat_dispersion_imag
_atom_type_scat_source
C C 0.0033 0.0016 'International Tables Vol C Tables 4.2.6.8 and 6.1.1.4'
H H 0.0000 0.0000 'International Tables Vol C Tables 4.2.6.8 and 6.1.1.4'
N N 0.0061 0.0033 'International Tables Vol C Tables 4.2.6.8 and 6.1.1.4'
O O 0.0106 0.0060 'International Tables Vol C Tables 4.2.6.8 and 6.1.1.4'
Mn Mn 0.3368 0.7283 'International Tables Vol C Tables 4.2.6.8 and 6.1.1.4'
Ce Ce -0.2486 2.6331 'International Tables Vol C Tables 4.2.6.8 and 6.1.1.4'

loop_
_geom_angle_atom_site_label_1
_geom_angle_atom_site_label_2
_geom_angle_atom_site_label_3
_geom_angle
_geom_angle_site_symmetry_1
_geom_angle_site_symmetry_3
_geom_angle_publ_flag
O2 Ce1 O2 97.69(5) 2 7_566 ?
O2 Ce1 O2 97.69(5) 2 8_656 ?
O2 Ce1 O2 137.08(14) 7_566 8_656 ?
O2 Ce1 O2 137.08(14) 2 . ?
O2 Ce1 O2 97.69(5) 7_566 . ?
O2 Ce1 O2 97.69(5) 8_656 . ?
O2 Ce1 O1 65.30(11) 2 2 ?
O2 Ce1 O1 154.89(11) 7_566 2 ?
O2 Ce1 O1 66.37(10) 8_656 2 ?
O2 Ce1 O1 85.02(11) . 2 ?
O2 Ce1 O1 66.37(10) 2 7_566 ?
O2 Ce1 O1 65.30(11) 7_566 7_566 ?
O2 Ce1 O1 85.02(11) 8_656 7_566 ?
O2 Ce1 O1 154.89(11) . 7_566 ?
O1 Ce1 O1 118.42(8) 2 7_566 ?
O2 Ce1 O1 85.02(11) 2 . ?
O2 Ce1 O1 66.37(10) 7_566 . ?
O2 Ce1 O1 154.89(11) 8_656 . ?
O2 Ce1 O1 65.30(11) . . ?
O1 Ce1 O1 92.76(15) 2 . ?
O1 Ce1 O1 118.42(8) 7_566 . ?
O2 Ce1 O1 154.89(11) 2 8_656 ?
O2 Ce1 O1 85.02(11) 7_566 8_656 ?
O2 Ce1 O1 65.30(11) 8_656 8_656 ?
O2 Ce1 O1 66.37(10) . 8_656 ?
O1 Ce1 O1 118.42(8) 2 8_656 ?
O1 Ce1 O1 92.76(15) 7_566 8_656 ?
O1 Ce1 O1 118.42(8) . 8_656 ?
O2 Ce1 Mn1 83.10(8) 2 2 ?
O2 Ce1 Mn1 169.66(7) 7_566 2 ?
O2 Ce1 Mn1 33.10(7) 8_656 2 ?
O2 Ce1 Mn1 88.52(8) . 2 ?
O1 Ce1 Mn1 33.55(8) 2 2 ?
O1 Ce1 Mn1 106.03(8) 7_566 2 ?
O1 Ce1 Mn1 123.92(8) . 2 ?
O1 Ce1 Mn1 89.96(8) 8_656 2 ?
O2 Ce1 Mn1 88.52(8) 2 . ?
O2 Ce1 Mn1 33.10(7) 7_566 . ?
O2 Ce1 Mn1 169.66(7) 8_656 . ?
O2 Ce1 Mn1 83.10(8) . . ?
O1 Ce1 Mn1 123.92(8) 2 . ?
O1 Ce1 Mn1 89.96(8) 7_566 . ?
O1 Ce1 Mn1 33.55(8) . . ?
O1 Ce1 Mn1 106.03(8) 8_656 . ?
Mn1 Ce1 Mn1 156.97(2) 2 . ?
O2 Ce1 Mn1 33.10(7) 2 7_566 ?
O2 Ce1 Mn1 83.10(8) 7_566 7_566 ?
O2 Ce1 Mn1 88.52(8) 8_656 7_566 ?
O2 Ce1 Mn1 169.66(7) . 7_566 ?
O1 Ce1 Mn1 89.96(8) 2 7_566 ?
O1 Ce1 Mn1 33.55(8) 7_566 7_566 ?
O1 Ce1 Mn1 106.03(8) . 7_566 ?
O1 Ce1 Mn1 123.92(8) 8_656 7_566 ?
Mn1 Ce1 Mn1 92.284(5) 2 7_566 ?
Mn1 Ce1 Mn1 92.284(5) . 7_566 ?
O2 Ce1 Mn1 169.66(7) 2 8_656 ?
O2 Ce1 Mn1 88.52(8) 7_566 8_656 ?
O2 Ce1 Mn1 83.10(8) 8_656 8_656 ?
O2 Ce1 Mn1 33.10(7) . 8_656 ?
O1 Ce1 Mn1 106.03(8) 2 8_656 ?
O1 Ce1 Mn1 123.92(8) 7_566 8_656 ?
O1 Ce1 Mn1 89.96(8) . 8_656 ?
O1 Ce1 Mn1 33.55(8) 8_656 8_656 ?
Mn1 Ce1 Mn1 92.284(5) 2 8_656 ?
Mn1 Ce1 Mn1 92.284(5) . 8_656 ?
Mn1 Ce1 Mn1 156.97(2) 7_566 8_656 ?
O2 Mn1 O1 86.72(14) 7_566 . ?
O2 Mn1 O6 91.65(14) 7_566 7_566 ?
O1 Mn1 O6 176.86(15) . 7_566 ?
O2 Mn1 O7 169.28(15) 7_566 . ?
O1 Mn1 O7 92.22(14) . . ?
O6 Mn1 O7 88.89(15) 7_566 . ?
O2 Mn1 O3 101.95(13) 7_566 . ?
O1 Mn1 O3 94.06(14) . . ?
O6 Mn1 O3 88.90(15) 7_566 . ?
O7 Mn1 O3 88.76(14) . . ?
O2 Mn1 O4 86.21(13) 7_566 8_656 ?
O1 Mn1 O4 82.03(13) . 8_656 ?
O6 Mn1 O4 95.19(14) 7_566 8_656 ?
O7 Mn1 O4 83.08(13) . 8_656 ?
O3 Mn1 O4 170.79(13) . 8_656 ?
O2 Mn1 Mn2 93.95(10) 7_566 . ?
O1 Mn1 Mn2 36.13(10) . . ?
O6 Mn1 Mn2 141.50(12) 7_566 . ?
O7 Mn1 Mn2 79.11(10) . . ?
O3 Mn1 Mn2 126.76(11) . . ?
O4 Mn1 Mn2 47.39(8) 8_656 . ?
O2 Mn1 Ce1 42.79(10) 7_566 . ?
O1 Mn1 Ce1 44.33(9) . . ?
O6 Mn1 Ce1 134.29(11) 7_566 . ?
O7 Mn1 Ce1 136.40(10) . . ?
O3 Mn1 Ce1 96.50(10) . . ?
O4 Mn1 Ce1 86.56(9) 8_656 . ?
Mn2 Mn1 Ce1 63.176(19) . . ?
O2 Mn2 O1 85.81(14) . . ?
O2 Mn2 O8 177.72(14) . . ?
O1 Mn2 O8 92.16(14) . . ?
O2 Mn2 O5 92.67(14) . . ?
O1 Mn2 O5 175.21(14) . . ?
O8 Mn2 O5 89.43(14) . . ?
O2 Mn2 O4 97.98(13) . 8_656 ?
O1 Mn2 O4 84.82(13) . 8_656 ?
O8 Mn2 O4 82.85(14) . 8_656 ?
O5 Mn2 O4 90.90(14) . 8_656 ?
O2 Mn2 N1 94.30(14) . . ?
O1 Mn2 N1 97.62(14) . . ?
O8 Mn2 N1 84.94(14) . . ?
O5 Mn2 N1 87.02(15) . . ?
O4 Mn2 N1 167.63(13) 8_656 . ?
O2 Mn2 Mn1 100.20(10) . . ?
O1 Mn2 Mn1 36.18(10) . . ?
O8 Mn2 Mn1 78.68(10) . . ?
O5 Mn2 Mn1 140.14(11) . . ?
O4 Mn2 Mn1 50.19(9) 8_656 . ?
N1 Mn2 Mn1 128.79(10) . . ?
O2 Mn2 Ce1 42.23(10) . . ?
O1 Mn2 Ce1 43.93(10) . . ?
O8 Mn2 Ce1 135.85(10) . . ?
O5 Mn2 Ce1 133.92(10) . . ?
O4 Mn2 Ce1 87.78(9) 8_656 . ?
N1 Mn2 Ce1 102.43(10) . . ?
Mn1 Mn2 Ce1 62.685(19) . . ?
Mn2 O1 Mn1 107.68(16) . . ?
Mn2 O1 Ce1 102.84(14) . . ?
Mn1 O1 Ce1 102.13(13) . . ?
Mn2 O2 Mn1 121.70(18) . 8_656 ?
Mn2 O2 Ce1 105.45(14) . . ?
Mn1 O2 Ce1 104.11(13) 8_656 . ?
C1 O3 Mn1 131.3(3) . . ?
C1 O4 Mn2 128.9(3) . 7_566 ?
C1 O4 Mn1 123.7(3) . 7_566 ?
Mn2 O4 Mn1 82.42(11) 7_566 7_566 ?
C3 O5 Mn2 131.8(3) . . ?
C3 O6 Mn1 130.5(3) . 8_656 ?
C5 O7 Mn1 127.7(3) . . ?
C5 O8 Mn2 128.2(3) . . ?
C7 N1 C11 115.6(5) . . ?
C7 N1 Mn2 121.1(3) . . ?
C11 N1 Mn2 121.9(4) . . ?
O3 C1 O4 124.8(5) . . ?
O3 C1 C2 118.1(5) . . ?
O4 C1 C2 117.0(5) . . ?
C1 C2 H2A 109.5 . . ?
C1 C2 H2B 109.5 . . ?
H2A C2 H2B 109.5 . . ?
C1 C2 H2C 109.5 . . ?
H2A C2 H2C 109.5 . . ?
H2B C2 H2C 109.5 . . ?
O6 C3 O5 125.8(5) . . ?
O6 C3 C4 116.9(5) . . ?
O5 C3 C4 117.3(5) . . ?
C3 C4 H4C 109.5 . . ?
C3 C4 H4A 109.5 . . ?
H4C C4 H4A 109.5 . . ?
C3 C4 H4B 109.5 . . ?
H4C C4 H4B 109.5 . . ?
H4A C4 H4B 109.5 . . ?
O8 C5 O7 126.2(5) . . ?
O8 C5 C6 117.2(5) . . ?
O7 C5 C6 116.6(5) . . ?
C5 C6 H6A 109.5 . . ?
C5 C6 H6B 109.5 . . ?
H6A C6 H6B 109.5 . . ?
C5 C6 H6C 109.5 . . ?
H6A C6 H6C 109.5 . . ?
H6B C6 H6C 109.5 . . ?
N1 C7 C8 120.4(5) . . ?
N1 C7 H7A 119.8 . . ?
C8 C7 H7A 119.8 . . ?
C9 C8 C7 118.8(6) . . ?
C9 C8 H8A 120.6 . . ?
C7 C8 H8A 120.6 . . ?
C8 C9 C10 115.3(5) . . ?
C8 C9 H9A 122.3 . . ?
C10 C9 H9A 122.3 . . ?
C11 C10 C9 119.2(6) . . ?
C11 C10 H10A 120.4 . . ?
C9 C10 H10A 120.4 . . ?
N1 C11 C10 120.2(6) . . ?
N1 C11 H11A 119.9 . . ?
C10 C11 H11A 119.9 . . ?
C12 O9 C13 109.6(4) . . ?
O9 C12 C12 111.5(4) . 2_655 ?
O9 C12 H12A 109.3 . . ?
C12 C12 H12A 109.3 2_655 . ?
O9 C12 H12B 109.3 . . ?
C12 C12 H12B 109.3 2_655 . ?
H12A C12 H12B 108.0 . . ?
O9 C13 C13 110.9(4) . 2_655 ?
O9 C13 H13A 109.5 . . ?
C13 C13 H13A 109.5 2_655 . ?
O9 C13 H13B 109.5 . . ?
C13 C13 H13B 109.5 2_655 . ?
H13A C13 H13B 108.0 . . ?
C15 O10 C14 118(2) 8_666 . ?
C15 O10 C15 50(3) 8_666 . ?
C14 O10 C15 77.1(18) . . ?
C15 O10 C15 48(2) 8_666 2_465 ?
C14 O10 C15 75.8(18) . 2_465 ?
C15 O10 C15 51.5(17) . 2_465 ?
O10 C14 C14 119.6(15) . 2_465 ?
O10 C14 C15 55(2) . . ?
C14 C14 C15 69(2) 2_465 . ?
O10 C14 C15 58(2) . 2_465 ?
C14 C14 C15 67(2) 2_465 2_465 ?
C15 C14 C15 43.9(16) . 2_465 ?
O10 C14 H14A 107.4 . . ?
C14 C14 H14A 107.4 2_465 . ?
C15 C14 H14A 104.9 . . ?
C15 C14 H14A 148.8 2_465 . ?
O10 C14 H14B 107.4 . . ?
C14 C14 H14B 107.4 2_465 . ?
C15 C14 H14B 147.4 . . ?
C15 C14 H14B 104.0 2_465 . ?
H14A C14 H14B 106.9 . . ?
C15 C15 C15 69(3) 7_466 8_666 ?
C15 C15 O10 75(4) 7_466 7_466 ?
C15 C15 O10 80(4) 8_666 7_466 ?
C15 C15 C15 55.7(13) 7_466 2_465 ?
C15 C15 C15 55.7(13) 8_666 2_465 ?
O10 C15 C15 122.0(15) 7_466 2_465 ?
C15 C15 O10 115(3) 7_466 . ?
C15 C15 O10 55(2) 8_666 . ?
O10 C15 O10 118(3) 7_466 . ?
C15 C15 O10 67(4) 2_465 . ?
C15 C15 O10 52(2) 7_466 2_465 ?
C15 C15 O10 110(3) 8_666 2_465 ?
O10 C15 O10 112(3) 7_466 2_465 ?
C15 C15 O10 61(4) 2_465 2_465 ?
O10 C15 O10 121(2) . 2_465 ?
C15 C15 C14 122(3) 7_466 . ?
C15 C15 C14 96(3) 8_666 . ?
O10 C15 C14 159(4) 7_466 . ?
C15 C15 C14 69(2) 2_465 . ?
O10 C15 C14 47.4(17) . . ?
O10 C15 C14 88(2) 2_465 . ?
C15 C15 C14 94(3) 7_466 2_465 ?
C15 C15 C14 120(3) 8_666 2_465 ?
O10 C15 C14 153(4) 7_466 2_465 ?
C15 C15 C14 67(2) 2_465 2_465 ?
O10 C15 C14 89(2) . 2_465 ?
O10 C15 C14 46.1(17) 2_465 2_465 ?
C14 C15 C14 45(2) . 2_465 ?

loop_
_geom_bond_atom_site_label_1
_geom_bond_atom_site_label_2
_geom_bond_distance
_geom_bond_site_symmetry_2
_geom_bond_publ_flag
Ce1 O2 2.322(3) 2 ?
Ce1 O2 2.322(3) 7_566 ?
Ce1 O2 2.322(3) 8_656 ?
Ce1 O2 2.322(3) . ?
Ce1 O1 2.369(3) 2 ?
Ce1 O1 2.369(3) 7_566 ?
Ce1 O1 2.369(3) . ?
Ce1 O1 2.369(3) 8_656 ?
Ce1 Mn1 3.3152(7) 2 ?
Ce1 Mn1 3.3152(7) . ?
Ce1 Mn1 3.3152(7) 7_566 ?
Ce1 Mn1 3.3152(7) 8_656 ?
Mn1 O2 1.867(3) 7_566 ?
Mn1 O1 1.874(3) . ?
Mn1 O6 1.963(4) 7_566 ?
Mn1 O7 1.973(3) . ?
Mn1 O3 2.150(4) . ?
Mn1 O4 2.343(4) 8_656 ?
Mn1 Mn2 3.0239(10) . ?
Mn2 O2 1.847(3) . ?
Mn2 O1 1.872(3) . ?
Mn2 O8 1.977(3) . ?
Mn2 O5 1.980(3) . ?
Mn2 O4 2.245(3) 8_656 ?
Mn2 N1 2.326(4) . ?
O2 Mn1 1.867(3) 8_656 ?
O3 C1 1.253(6) . ?
O4 C1 1.269(6) . ?
O4 Mn2 2.245(3) 7_566 ?
O4 Mn1 2.343(4) 7_566 ?
O5 C3 1.274(6) . ?
O6 C3 1.266(6) . ?
O6 Mn1 1.963(4) 8_656 ?
O7 C5 1.271(6) . ?
O8 C5 1.267(6) . ?
N1 C7 1.367(7) . ?
N1 C11 1.377(7) . ?
C1 C2 1.505(7) . ?
C2 H2A 0.9800 . ?
C2 H2B 0.9800 . ?
C2 H2C 0.9800 . ?
C3 C4 1.502(7) . ?
C4 H4C 0.9800 . ?
C4 H4A 0.9800 . ?
C4 H4B 0.9800 . ?
C5 C6 1.505(7) . ?
C6 H6A 0.9800 . ?
C6 H6B 0.9800 . ?
C6 H6C 0.9800 . ?
C7 C8 1.395(8) . ?
C7 H7A 0.9500 . ?
C8 C9 1.368(8) . ?
C8 H8A 0.9500 . ?
C9 C10 1.414(9) . ?
C9 H9A 0.9500 . ?
C10 C11 1.384(9) . ?
C10 H10A 0.9500 . ?
C11 H11A 0.9500 . ?
O9 C12 1.426(7) . ?
O9 C13 1.430(6) . ?
C12 C12 1.498(11) 2_655 ?
C12 H12A 0.9900 . ?
C12 H12B 0.9900 . ?
C13 C13 1.508(11) 2_655 ?
C13 H13A 0.9900 . ?
C13 H13B 0.9900 . ?
O10 C15 1.26(3) 8_666 ?
O10 C14 1.34(3) . ?
O10 C15 1.50(5) . ?
O10 C15 1.57(5) 2_465 ?
C14 C14 1.35(5) 2_465 ?
C14 C15 1.77(4) . ?
C14 C15 1.80(4) 2_465 ?
C14 H14A 0.9900 . ?
C14 H14B 0.9900 . ?
C15 C15 1.19(4) 7_466 ?
C15 C15 1.19(4) 8_666 ?
C15 O10 1.26(3) 7_466 ?
C15 C15 1.33(5) 2_465 ?
C15 O10 1.57(5) 2_465 ?
C15 C14 1.80(4) 2_465 ?
